data_7152407
loop_
_publ_author_name
'Zou, Juan'
'Pan, Lutai'
'Li, Qiji'
'Pu, Jianxin'
'Yao, Ping'
'Zhu, Min'
'Banas, Jeffrey A.'
'Zhang, Hongjie'
'Sun, Handong'

_publ_section_title
;
 Rubesanolides C-E: abietane diterpenoids isolated from Isodon rubescens
 and evaluation of their anti-biofilm activity.
;
_journal_issue 26
_journal_name_full 'Organic &amp; biomolecular chemistry'
_journal_page_first 5039
_journal_page_last 5044
_journal_paper_doi 10.1039/c2ob25192b
_journal_volume 10
_journal_year 2012
_chemical_formula_sum 'C20 H30 O2'
_chemical_formula_weight 302.44
_chemical_name_systematic
;
?
;
_space_group_IT_number 4
_symmetry_space_group_name_Hall 'P 2yb'
_symmetry_space_group_name_H-M 'P 1 21 1'
_atom_sites_solution_hydrogens geom
_atom_sites_solution_primary direct
_atom_sites_solution_secondary difmap
_audit_creation_method SHELXL-97
_cell_angle_alpha 90.00
_cell_angle_beta 90.616(4)
_cell_angle_gamma 90.00
_cell_formula_units_Z 2
_cell_length_a 7.8579(9)
_cell_length_b 10.1629(11)
_cell_length_c 11.0489(12)
_cell_measurement_temperature 293(2)
_cell_volume 882.30(17)
_computing_structure_refinement 'SHELXL-97 (Sheldrick, 1997)'
_diffrn_ambient_temperature 293(2)
_diffrn_measured_fraction_theta_full 0.992
_diffrn_measured_fraction_theta_max 0.992
_diffrn_radiation_monochromator graphite
_diffrn_radiation_source 'fine-focus sealed tube'
_diffrn_radiation_type MoK\a
_diffrn_radiation_wavelength 0.71073
_diffrn_reflns_av_R_equivalents 0.0295
_diffrn_reflns_av_sigmaI/netI 0.0193
_diffrn_reflns_limit_h_max 9
_diffrn_reflns_limit_h_min -9
_diffrn_reflns_limit_k_max 11
_diffrn_reflns_limit_k_min -11
_diffrn_reflns_limit_l_max 12
_diffrn_reflns_limit_l_min -11
_diffrn_reflns_number 9317
_diffrn_reflns_theta_full 25.00
_diffrn_reflns_theta_max 25.00
_diffrn_reflns_theta_min 1.84
_exptl_absorpt_coefficient_mu 0.071
_exptl_crystal_density_diffrn 1.138
_exptl_crystal_density_method 'not measured'
_exptl_crystal_F_000 332
_refine_diff_density_max 0.357
_refine_diff_density_min -0.271
_refine_diff_density_rms 0.044
_refine_ls_abs_structure_details 'Flack H D (1983), Acta Cryst. A39, 876-881'
_refine_ls_abs_structure_Flack 10(10)
_refine_ls_extinction_coef 0.029(7)
_refine_ls_extinction_expression Fc^*^=kFc[1+0.001xFc^2^\l^3^/sin(2\q)]^-1/4^
_refine_ls_extinction_method SHELXL
_refine_ls_goodness_of_fit_ref 1.051
_refine_ls_hydrogen_treatment mixed
_refine_ls_matrix_type full
_refine_ls_number_parameters 200
_refine_ls_number_reflns 1634
_refine_ls_number_restraints 1
_refine_ls_restrained_S_all 1.051
_refine_ls_R_factor_all 0.0540
_refine_ls_R_factor_gt 0.0486
_refine_ls_shift/su_max 0.000
_refine_ls_shift/su_mean 0.000
_refine_ls_structure_factor_coef Fsqd
_refine_ls_weighting_details 'calc w=1/[\s^2^(Fo^2^)+(0.0881P)^2^+0.1321P] where P=(Fo^2^+2Fc^2^)/3'
_refine_ls_weighting_scheme calc
_refine_ls_wR_factor_gt 0.1310
_refine_ls_wR_factor_ref 0.1358
_reflns_number_gt 1460
_reflns_number_total 1634
_reflns_threshold_expression >2sigma(I)
_cod_data_source_file c2ob25192b.txt
_cod_data_source_block p
_cod_database_code 7152407

loop_
_symmetry_equiv_pos_as_xyz
'x, y, z'
'-x, y+1/2, -z'

loop_
_atom_site_label
_atom_site_type_symbol
_atom_site_fract_x
_atom_site_fract_y
_atom_site_fract_z
_atom_site_U_iso_or_equiv
_atom_site_adp_type
_atom_site_occupancy
_atom_site_symmetry_multiplicity
_atom_site_calc_flag
_atom_site_refinement_flags
C1 C 0.6106(3) 0.1375(3) 0.5576(3) 0.0508(7) Uani 1 1 d .
H1A H 0.6216 0.0632 0.5031 0.061 Uiso 1 1 calc R
H1B H 0.6691 0.2115 0.5215 0.061 Uiso 1 1 calc R
C2 C 0.6977(4) 0.1038(4) 0.6764(3) 0.0627(9) Uani 1 1 d .
H2A H 0.6513 0.0224 0.7077 0.075 Uiso 1 1 calc R
H2B H 0.8184 0.0911 0.6633 0.075 Uiso 1 1 calc R
C3 C 0.6722(5) 0.2123(4) 0.7672(3) 0.0650(9) Uani 1 1 d .
H3A H 0.7219 0.2926 0.7359 0.078 Uiso 1 1 calc R
H3B H 0.7329 0.1898 0.8413 0.078 Uiso 1 1 calc R
C4 C 0.4845(4) 0.2385(3) 0.7973(3) 0.0555(8) Uani 1 1 d .
C5 C 0.3878(4) 0.2695(3) 0.6764(3) 0.0458(7) Uani 1 1 d .
H5 H 0.4317 0.3548 0.6496 0.055 Uiso 1 1 calc R
C6 C 0.1942(4) 0.2899(4) 0.6930(3) 0.0579(8) Uani 1 1 d .
H6A H 0.1474 0.2132 0.7329 0.069 Uiso 1 1 calc R
H6B H 0.1765 0.3651 0.7454 0.069 Uiso 1 1 calc R
C7 C 0.0972(4) 0.3123(4) 0.5736(3) 0.0575(8) Uani 1 1 d .
H7A H -0.0237 0.3008 0.5867 0.069 Uiso 1 1 calc R
H7B H 0.1158 0.4018 0.5462 0.069 Uiso 1 1 calc R
C8 C 0.1555(4) 0.2170(3) 0.4770(3) 0.0501(7) Uani 1 1 d .
C9 C 0.3452(3) 0.2336(3) 0.4534(2) 0.0433(6) Uani 1 1 d .
H9 H 0.3747 0.3272 0.4490 0.052 Uiso 1 1 calc R
C10 C 0.4213(3) 0.1718(3) 0.5687(3) 0.0427(7) Uani 1 1 d .
C11 C 0.3935(4) 0.1641(4) 0.3365(3) 0.0555(8) Uani 1 1 d .
H11A H 0.3723 0.0705 0.3446 0.067 Uiso 1 1 calc R
H11B H 0.5140 0.1763 0.3221 0.067 Uiso 1 1 calc R
C12 C 0.2917(5) 0.2175(4) 0.2289(3) 0.0655(9) Uani 1 1 d .
H12A H 0.3335 0.3046 0.2089 0.079 Uiso 1 1 calc R
H12B H 0.3098 0.1612 0.1594 0.079 Uiso 1 1 calc R
C13 C 0.1054(5) 0.2254(4) 0.2533(3) 0.0650(9) Uani 1 1 d .
C14 C 0.0456(4) 0.2198(4) 0.3648(3) 0.0641(9) Uani 1 1 d .
H14 H -0.0719 0.2175 0.3743 0.077 Uiso 1 1 calc R
C15 C -0.0103(6) 0.2403(6) 0.1419(4) 0.0944(15) Uani 1 1 d .
H15 H 0.0387 0.1817 0.0811 0.113 Uiso 1 1 calc R
C16 C 0.0046(7) 0.3760(7) 0.0886(5) 0.115(2) Uani 1 1 d .
H16A H 0.1225 0.3968 0.0772 0.172 Uiso 1 1 calc R
H16B H -0.0449 0.4389 0.1427 0.172 Uiso 1 1 calc R
H16C H -0.0541 0.3788 0.0121 0.172 Uiso 1 1 calc R
C17 C -0.1803(8) 0.1975(8) 0.1541(7) 0.147(3) Uani 1 1 d .
H17A H -0.2402 0.2094 0.0786 0.221 Uiso 1 1 calc R
H17B H -0.2349 0.2480 0.2160 0.221 Uiso 1 1 calc R
H17C H -0.1815 0.1061 0.1758 0.221 Uiso 1 1 calc R
C18 C 0.4109(5) 0.1215(4) 0.8671(3) 0.0703(10) Uani 1 1 d .
H18A H 0.4141 0.0442 0.8173 0.105 Uiso 1 1 calc R
H18B H 0.2952 0.1401 0.8884 0.105 Uiso 1 1 calc R
H18C H 0.4771 0.1070 0.9394 0.105 Uiso 1 1 calc R
C19 C 0.4774(5) 0.3607(4) 0.8793(3) 0.0734(10) Uani 1 1 d .
H19A H 0.5227 0.4351 0.8369 0.110 Uiso 1 1 calc R
H19B H 0.5436 0.3452 0.9514 0.110 Uiso 1 1 calc R
H19C H 0.3614 0.3780 0.9007 0.110 Uiso 1 1 calc R
C20 C 0.3034(4) 0.0525(3) 0.5789(3) 0.0483(7) Uani 1 1 d .
O1 O 0.3342(3) -0.0551(2) 0.6182(2) 0.0648(7) Uani 1 1 d .
O2 O 0.1487(3) 0.0826(2) 0.5307(2) 0.0553(6) Uani 1 1 d .

loop_
_atom_site_aniso_label
_atom_site_aniso_U_11
_atom_site_aniso_U_22
_atom_site_aniso_U_33
_atom_site_aniso_U_23
_atom_site_aniso_U_13
_atom_site_aniso_U_12
C1 0.0437(14) 0.0480(17) 0.0608(18) 0.0000(14) 0.0058(13) 0.0011(13)
C2 0.0520(16) 0.060(2) 0.076(2) 0.0052(18) -0.0070(15) 0.0094(15)
C3 0.0640(19) 0.068(2) 0.063(2) 0.0076(18) -0.0175(16) -0.0054(17)
C4 0.0683(19) 0.0498(18) 0.0482(16) 0.0030(14) -0.0039(14) -0.0041(15)
C5 0.0509(15) 0.0382(15) 0.0484(16) 0.0012(12) 0.0020(12) -0.0026(12)
C6 0.0564(17) 0.0577(19) 0.0597(18) -0.0053(16) 0.0107(14) 0.0058(16)
C7 0.0435(14) 0.059(2) 0.071(2) 0.0003(16) 0.0087(14) 0.0064(14)
C8 0.0426(14) 0.0466(17) 0.0609(18) 0.0024(14) -0.0017(13) -0.0031(13)
C9 0.0434(14) 0.0383(14) 0.0481(15) 0.0004(12) 0.0015(12) -0.0012(12)
C10 0.0407(14) 0.0367(15) 0.0506(16) 0.0036(12) 0.0044(11) -0.0005(11)
C11 0.0567(17) 0.0556(18) 0.0544(18) -0.0020(15) 0.0078(14) 0.0001(15)
C12 0.079(2) 0.064(2) 0.0529(18) -0.0025(17) -0.0045(16) -0.0049(18)
C13 0.068(2) 0.063(2) 0.063(2) 0.0061(18) -0.0115(16) -0.0105(18)
C14 0.0468(16) 0.066(2) 0.079(2) 0.0029(19) -0.0102(16) -0.0036(16)
C15 0.088(3) 0.109(4) 0.085(3) 0.010(3) -0.033(2) -0.009(3)
C16 0.112(4) 0.130(5) 0.101(4) 0.044(4) -0.031(3) -0.007(3)
C17 0.142(5) 0.148(6) 0.150(5) 0.035(5) -0.085(5) -0.052(5)
C18 0.085(2) 0.067(2) 0.058(2) 0.0148(18) 0.0006(17) -0.0035(19)
C19 0.096(3) 0.068(2) 0.057(2) -0.0103(18) -0.0058(19) -0.004(2)
C20 0.0525(16) 0.0399(16) 0.0526(17) 0.0004(13) 0.0049(13) -0.0053(13)
O1 0.0736(15) 0.0388(13) 0.0820(16) 0.0056(12) 0.0049(12) -0.0042(11)
O2 0.0483(11) 0.0477(13) 0.0698(14) 0.0047(10) -0.0009(10) -0.0119(9)

loop_
_atom_type_symbol
_atom_type_description
_atom_type_scat_dispersion_real
_atom_type_scat_dispersion_imag
_atom_type_scat_source
C C 0.0033 0.0000 'International Tables Vol C Tables 4.2.6.8 and 6.1.1.4'
H H 0.0000 0.0000 'International Tables Vol C Tables 4.2.6.8 and 6.1.1.4'
O O 0.0106 0.0000 'International Tables Vol C Tables 4.2.6.8 and 6.1.1.4'

loop_
_geom_angle_atom_site_label_1
_geom_angle_atom_site_label_2
_geom_angle_atom_site_label_3
_geom_angle
C2 C1 C10 114.3(3)
C2 C1 H1A 108.7
C10 C1 H1A 108.7
C2 C1 H1B 108.7
C10 C1 H1B 108.7
H1A C1 H1B 107.6
C3 C2 C1 110.5(3)
C3 C2 H2A 109.5
C1 C2 H2A 109.5
C3 C2 H2B 109.5
C1 C2 H2B 109.5
H2A C2 H2B 108.1
C2 C3 C4 113.9(3)
C2 C3 H3A 108.8
C4 C3 H3A 108.8
C2 C3 H3B 108.8
C4 C3 H3B 108.8
H3A C3 H3B 107.7
C18 C4 C19 108.2(3)
C18 C4 C3 110.0(3)
C19 C4 C3 107.9(3)
C18 C4 C5 113.8(3)
C19 C4 C5 108.7(3)
C3 C4 C5 108.0(3)
C6 C5 C4 113.3(2)
C6 C5 C10 110.3(2)
C4 C5 C10 115.8(2)
C6 C5 H5 105.5
C4 C5 H5 105.5
C10 C5 H5 105.5
C7 C6 C5 113.4(2)
C7 C6 H6A 108.9
C5 C6 H6A 108.9
C7 C6 H6B 108.9
C5 C6 H6B 108.9
H6A C6 H6B 107.7
C8 C7 C6 111.1(3)
C8 C7 H7A 109.4
C6 C7 H7A 109.4
C8 C7 H7B 109.4
C6 C7 H7B 109.4
H7A C7 H7B 108.0
O2 C8 C14 108.8(3)
O2 C8 C7 107.0(2)
C14 C8 C7 113.1(3)
O2 C8 C9 102.0(2)
C14 C8 C9 114.3(3)
C7 C8 C9 110.7(2)
C11 C9 C8 110.3(2)
C11 C9 C10 114.6(2)
C8 C9 C10 100.7(2)
C11 C9 H9 110.3
C8 C9 H9 110.3
C10 C9 H9 110.3
C20 C10 C1 114.4(2)
C20 C10 C9 98.9(2)
C1 C10 C9 113.3(2)
C20 C10 C5 109.7(2)
C1 C10 C5 112.0(2)
C9 C10 C5 107.6(2)
C9 C11 C12 111.2(3)
C9 C11 H11A 109.4
C12 C11 H11A 109.4
C9 C11 H11B 109.4
C12 C11 H11B 109.4
H11A C11 H11B 108.0
C13 C12 C11 112.6(3)
C13 C12 H12A 109.1
C11 C12 H12A 109.1
C13 C12 H12B 109.1
C11 C12 H12B 109.1
H12A C12 H12B 107.8
C14 C13 C12 121.6(3)
C14 C13 C15 122.6(4)
C12 C13 C15 115.8(3)
C13 C14 C8 124.1(3)
C13 C14 H14 117.9
C8 C14 H14 117.9
C17 C15 C16 113.4(5)
C17 C15 C13 116.6(4)
C16 C15 C13 110.9(4)
C17 C15 H15 104.9
C16 C15 H15 104.9
C13 C15 H15 104.9
C15 C16 H16A 109.5
C15 C16 H16B 109.5
H16A C16 H16B 109.5
C15 C16 H16C 109.5
H16A C16 H16C 109.5
H16B C16 H16C 109.5
C15 C17 H17A 109.5
C15 C17 H17B 109.5
H17A C17 H17B 109.5
C15 C17 H17C 109.5
H17A C17 H17C 109.5
H17B C17 H17C 109.5
C4 C18 H18A 109.5
C4 C18 H18B 109.5
H18A C18 H18B 109.5
C4 C18 H18C 109.5
H18A C18 H18C 109.5
H18B C18 H18C 109.5
C4 C19 H19A 109.5
C4 C19 H19B 109.5
H19A C19 H19B 109.5
C4 C19 H19C 109.5
H19A C19 H19C 109.5
H19B C19 H19C 109.5
O1 C20 O2 121.6(3)
O1 C20 C10 128.9(3)
O2 C20 C10 109.4(2)
C20 O2 C8 109.1(2)

loop_
_geom_bond_atom_site_label_1
_geom_bond_atom_site_label_2
_geom_bond_distance
C1 C2 1.512(5)
C1 C10 1.534(3)
C1 H1A 0.9700
C1 H1B 0.9700
C2 C3 1.505(5)
C2 H2A 0.9700
C2 H2B 0.9700
C3 C4 1.539(5)
C3 H3A 0.9700
C3 H3B 0.9700
C4 C18 1.534(5)
C4 C19 1.539(5)
C4 C5 1.562(4)
C5 C6 1.548(4)
C5 C10 1.573(4)
C5 H5 0.9800
C6 C7 1.533(5)
C6 H6A 0.9700
C6 H6B 0.9700
C7 C8 1.515(5)
C7 H7A 0.9700
C7 H7B 0.9700
C8 O2 1.490(4)
C8 C14 1.503(4)
C8 C9 1.526(4)
C9 C11 1.524(4)
C9 C10 1.536(4)
C9 H9 0.9800
C10 C20 1.531(4)
C11 C12 1.525(5)
C11 H11A 0.9700
C11 H11B 0.9700
C12 C13 1.494(5)
C12 H12A 0.9700
C12 H12B 0.9700
C13 C14 1.325(5)
C13 C15 1.530(5)
C14 H14 0.9300
C15 C17 1.413(8)
C15 C16 1.504(8)
C15 H15 0.9800
C16 H16A 0.9600
C16 H16B 0.9600
C16 H16C 0.9600
C17 H17A 0.9600
C17 H17B 0.9600
C17 H17C 0.9600
C18 H18A 0.9600
C18 H18B 0.9600
C18 H18C 0.9600
C19 H19A 0.9600
C19 H19B 0.9600
C19 H19C 0.9600
C20 O1 1.201(4)
C20 O2 1.357(4)

loop_
_geom_torsion_atom_site_label_1
_geom_torsion_atom_site_label_2
_geom_torsion_atom_site_label_3
_geom_torsion_atom_site_label_4
_geom_torsion
C10 C1 C2 C3 -54.1(4)
C1 C2 C3 C4 60.7(4)
C2 C3 C4 C18 68.3(4)
C2 C3 C4 C19 -173.8(3)
C2 C3 C4 C5 -56.5(4)
C18 C4 C5 C6 54.2(4)
C19 C4 C5 C6 -66.5(3)
C3 C4 C5 C6 176.7(3)
C18 C4 C5 C10 -74.7(3)
C19 C4 C5 C10 164.6(3)
C3 C4 C5 C10 47.8(3)
C4 C5 C6 C7 -176.6(3)
C10 C5 C6 C7 -45.0(4)
C5 C6 C7 C8 43.9(4)
C6 C7 C8 O2 50.7(3)
C6 C7 C8 C14 170.6(3)
C6 C7 C8 C9 -59.7(3)
O2 C8 C9 C11 80.6(3)
C14 C8 C9 C11 -36.6(4)
C7 C8 C9 C11 -165.8(3)
O2 C8 C9 C10 -40.7(3)
C14 C8 C9 C10 -158.0(3)
C7 C8 C9 C10 72.9(3)
C2 C1 C10 C20 -79.9(3)
C2 C1 C10 C9 167.7(3)
C2 C1 C10 C5 45.7(4)
C11 C9 C10 C20 -76.3(3)
C8 C9 C10 C20 42.0(3)
C11 C9 C10 C1 45.2(3)
C8 C9 C10 C1 163.5(2)
C11 C9 C10 C5 169.6(2)
C8 C9 C10 C5 -72.1(3)
C6 C5 C10 C20 -45.8(3)
C4 C5 C10 C20 84.5(3)
C6 C5 C10 C1 -174.0(3)
C4 C5 C10 C1 -43.7(3)
C6 C5 C10 C9 60.9(3)
C4 C5 C10 C9 -168.8(2)
C8 C9 C11 C12 58.4(3)
C10 C9 C11 C12 171.1(3)
C9 C11 C12 C13 -48.4(4)
C11 C12 C13 C14 16.6(6)
C11 C12 C13 C15 -163.5(4)
C12 C13 C14 C8 5.5(6)
C15 C13 C14 C8 -174.5(4)
O2 C8 C14 C13 -108.1(4)
C7 C8 C14 C13 133.1(4)
C9 C8 C14 C13 5.2(5)
C14 C13 C15 C17 -24.0(8)
C12 C13 C15 C17 156.0(6)
C14 C13 C15 C16 107.8(6)
C12 C13 C15 C16 -72.1(6)
C1 C10 C20 O1 27.1(5)
C9 C10 C20 O1 147.8(3)
C5 C10 C20 O1 -99.8(4)
C1 C10 C20 O2 -150.5(3)
C9 C10 C20 O2 -29.8(3)
C5 C10 C20 O2 82.6(3)
O1 C20 O2 C8 -173.4(3)
C10 C20 O2 C8 4.4(3)
C14 C8 O2 C20 144.4(3)
C7 C8 O2 C20 -93.0(3)
C9 C8 O2 C20 23.3(3)
